data_2310325
loop_
_publ_author_name
'van der Vegt, W.H.M.'
'van der Wegen, G.J.L.'
'Bronsveld, P.M.'
'de Hosson, J.T.M.'

_publ_section_title
;
 The lattice parameter of Cu2 Ni Zn
;
_journal_name_full 'Acta Crystallographica A (24,1968-38,1982)'
_journal_page_first 101
_journal_page_last 101
_journal_volume 37
_journal_year 1981
_chemical_formula_sum 'Cu2 Ni Zn'
_space_group_IT_number 123
_symmetry_space_group_name_Hall '-P 4 2'
_symmetry_space_group_name_H-M 'P 4/m m m'
_cell_angle_alpha 90
_cell_angle_beta 90
_cell_angle_gamma 90
_cell_formula_units_Z 1
_cell_length_a 3.635
_cell_length_b 3.635
_cell_length_c 3.635
_cell_volume 48.030
_citation_journal_id_ASTM ACACBN
_cod_data_source_file vanderVegt_ACACBN_1981_1590.cif
_cod_data_source_block Cu2Ni1Zn1
_cod_original_cell_volume 48.03007
_cod_original_formula_sum 'Cu2 Ni1 Zn1'
_cod_database_code 2310325

loop_
_symmetry_equiv_pos_as_xyz
x,y,z
-y,x,z
-x,-y,z
y,-x,z
x,-y,-z
y,x,-z
-x,y,-z
-y,-x,-z
-x,-y,-z
y,-x,-z
x,y,-z
-y,x,-z
-x,y,z
-y,-x,z
x,-y,z
y,x,z

loop_
_atom_site_label
_atom_site_type_symbol
_atom_site_fract_x
_atom_site_fract_y
_atom_site_fract_z
_atom_site_occupancy
_atom_site_U_iso_or_equiv
Zn1 Zn 0.5 0.5 0 1 0.0
Ni1 Ni 0 0 0 1 0.0
Cu1 Cu 0 0.5 0.5 1 0.0
